data_7029275
loop_
_publ_author_name
'Zhang, Xiu-Ling'
'Cheng, Kai'
'Wang, Fei'
'Zhang, Jian'

_publ_section_title
;
 Chiral and achiral imidazole-linked tetrahedral zinc phosphonate
 frameworks with photoluminescent properties.
;
_journal_issue 1
_journal_name_full 'Dalton transactions (Cambridge, England : 2003)'
_journal_page_first 285
_journal_page_last 289
_journal_paper_doi 10.1039/c3dt52159a
_journal_volume 43
_journal_year 2014
_chemical_formula_moiety 'C14 H24 N6 O14 P4 Zn3'
_chemical_formula_sum 'C14 H24 N6 O14 P4 Zn3'
_chemical_formula_weight 820.38
_chemical_name_systematic
;
 ?
;
_space_group_IT_number 154
_symmetry_cell_setting trigonal
_symmetry_space_group_name_Hall 'P 32 2"'
_symmetry_space_group_name_H-M 'P 32 2 1'
_atom_sites_solution_hydrogens geom
_atom_sites_solution_primary direct
_atom_sites_solution_secondary difmap
_audit_creation_method SHELXL-97
_cell_angle_alpha 90.00
_cell_angle_beta 90.00
_cell_angle_gamma 120.00
_cell_formula_units_Z 3
_cell_length_a 14.3807(3)
_cell_length_b 14.3807(3)
_cell_length_c 14.3552(3)
_cell_measurement_reflns_used 1990
_cell_measurement_temperature 293(2)
_cell_measurement_theta_max 28.7943
_cell_measurement_theta_min 2.8272
_cell_volume 2570.99(9)
_computing_cell_refinement 'Bruker FRAMBO'
_computing_data_collection 'Bruker FRAMBO'
_computing_data_reduction 'Bruker SAINT'
_computing_molecular_graphics 'Bruker SHELXTL'
_computing_publication_material 'Bruker SHELXTL'
_computing_structure_refinement 'Bruker SHELXTL'
_computing_structure_solution 'Bruker SHELXTL'
_diffrn_ambient_temperature 293(2)
_diffrn_detector_area_resol_mean none
_diffrn_measured_fraction_theta_full 0.998
_diffrn_measured_fraction_theta_max 0.998
_diffrn_measurement_device_type 'Xcalibur, Eos'
_diffrn_measurement_method '\w scans'
_diffrn_radiation_monochromator graphite
_diffrn_radiation_source 'fine-focus sealed tube'
_diffrn_radiation_type MoK\a
_diffrn_radiation_wavelength 0.71073
_diffrn_reflns_av_R_equivalents 0.0249
_diffrn_reflns_av_sigmaI/netI 0.0459
_diffrn_reflns_limit_h_max 15
_diffrn_reflns_limit_h_min -15
_diffrn_reflns_limit_k_max 10
_diffrn_reflns_limit_k_min -17
_diffrn_reflns_limit_l_max 17
_diffrn_reflns_limit_l_min -10
_diffrn_reflns_number 4993
_diffrn_reflns_theta_full 24.99
_diffrn_reflns_theta_max 24.99
_diffrn_reflns_theta_min 2.83
_diffrn_standards_decay_% none
_diffrn_standards_interval_count none
_diffrn_standards_interval_time none
_diffrn_standards_number none
_exptl_absorpt_coefficient_mu 2.330
_exptl_absorpt_correction_T_max 0.638
_exptl_absorpt_correction_T_min 0.497
_exptl_absorpt_correction_type multi-scan
_exptl_absorpt_process_details 'SADABS (Sheldrick, 1996)'
_exptl_crystal_colour colorless
_exptl_crystal_density_diffrn 1.590
_exptl_crystal_density_method 'not measured'
_exptl_crystal_description block
_exptl_crystal_F_000 1236
_exptl_crystal_size_max 0.304
_exptl_crystal_size_mid 0.268
_exptl_crystal_size_min 0.193
_refine_diff_density_max 1.510
_refine_diff_density_min -0.713
_refine_diff_density_rms 0.184
_refine_ls_abs_structure_details 'Flack H D (1983), Acta Cryst. A39, 876-881'
_refine_ls_abs_structure_Flack 0.00(3)
_refine_ls_extinction_method none
_refine_ls_goodness_of_fit_ref 1.161
_refine_ls_hydrogen_treatment constr
_refine_ls_matrix_type full
_refine_ls_number_parameters 188
_refine_ls_number_reflns 2989
_refine_ls_number_restraints 1
_refine_ls_restrained_S_all 1.172
_refine_ls_R_factor_all 0.0648
_refine_ls_R_factor_gt 0.0587
_refine_ls_shift/su_max 0.000
_refine_ls_shift/su_mean 0.000
_refine_ls_structure_factor_coef Fsqd
_refine_ls_weighting_details 'calc w=1/[\s^2^(Fo^2^)+(0.1056P)^2^+10.5346P] where P=(Fo^2^+2Fc^2^)/3'
_refine_ls_weighting_scheme calc
_refine_ls_wR_factor_gt 0.1824
_refine_ls_wR_factor_ref 0.1873
_reflns_number_gt 2747
_reflns_number_total 2989
_reflns_threshold_expression >2sigma(I)
_cod_data_source_file c3dt52159a.txt
_cod_data_source_block 3
_cod_depositor_comments
;
The following automatic conversions were performed:

'_symmetry_cell_setting' value 'Trigonal' changed to 'trigonal'
according to
/usr/data/users/saulius/automatic-downloads/current/RSC/lib/dictionaries/cif_core.dic
dictionary named 'cif_core.dic' version 2.4.2 from 2011-04-26.

Automatic conversion script
Id: cif_fix_values 2281 2013-09-26 08:29:07Z andrius 
;
_cod_original_sg_symbol_H-M 'P3(2)21 '
_cod_database_code 7029275

loop_
_symmetry_equiv_pos_as_xyz
'x, y, z'
'-y, x-y, z+2/3'
'-x+y, -x, z+1/3'
'x-y, -y, -z+1/3'
'-x, -x+y, -z+2/3'
'y, x, -z'

loop_
_atom_site_label
_atom_site_type_symbol
_atom_site_fract_x
_atom_site_fract_y
_atom_site_fract_z
_atom_site_U_iso_or_equiv
_atom_site_adp_type
_atom_site_occupancy
_atom_site_symmetry_multiplicity
_atom_site_calc_flag
_atom_site_refinement_flags
Zn1 Zn 0.58507(9) 0.25785(8) 0.83541(6) 0.0247(3) Uani 1 1 d .
Zn2 Zn 0.34366(11) 0.0000 0.6667 0.0256(4) Uani 1 2 d S
P2 P 0.53270(17) 0.22012(18) 0.61950(15) 0.0202(5) Uani 1 1 d .
P1 P 0.36435(19) 0.20870(19) 0.75924(15) 0.0228(5) Uani 1 1 d .
O4 O 0.4649(5) 0.1036(5) 0.5932(4) 0.0293(15) Uani 1 1 d .
O6 O 0.6028(6) 0.2372(6) 0.7036(4) 0.0347(16) Uani 1 1 d .
O3 O 0.4481(6) 0.2516(7) 0.8368(4) 0.0395(18) Uani 1 1 d .
O1 O 0.2836(6) 0.2428(6) 0.7719(5) 0.0350(16) Uani 1 1 d .
O2 O 0.3134(7) 0.0883(6) 0.7471(5) 0.046(2) Uani 1 1 d .
C7 C 0.4399(7) 0.2709(7) 0.6507(6) 0.0217(19) Uani 1 1 d .
O7 O 0.3672(6) 0.2479(7) 0.5739(4) 0.0367(18) Uani 1 1 d .
H7 H 0.3060 0.2239 0.5938 0.055 Uiso 1 1 calc R
C6 C 0.5068(8) 0.3921(7) 0.6582(7) 0.027(2) Uani 1 1 d .
H6A H 0.5610 0.4092 0.7057 0.033 Uiso 1 1 calc R
H6B H 0.5440 0.4195 0.5995 0.033 Uiso 1 1 calc R
N4 N 0.4502(7) 0.4490(6) 0.6801(5) 0.0277(18) Uani 1 1 d .
C4 C 0.4686(8) 0.5109(8) 0.7558(6) 0.028(2) Uani 1 1 d .
H4 H 0.5165 0.5204 0.8033 0.033 Uiso 1 1 calc R
C5 C 0.3752(11) 0.4522(10) 0.6266(7) 0.044(3) Uani 1 1 d .
H5 H 0.3469 0.4154 0.5711 0.053 Uiso 1 1 calc R
C3 C 0.3489(10) 0.5210(9) 0.6705(7) 0.046(3) Uani 1 1 d .
H3 H 0.3000 0.5407 0.6494 0.055 Uiso 1 1 calc R
N3 N 0.4087(7) 0.5557(7) 0.7525(5) 0.0319(19) Uani 1 1 d .
O5 O 0.5955(5) 0.2857(5) 0.5372(4) 0.0282(14) Uani 1 1 d .
N1 N 0.6314(14) 1.0000 0.6667 0.121(12) Uani 1 2 d S
H1A H 0.6122 1.0368 0.6280 0.146 Uiso 0.50 1 calc PR
H1B H 0.5754 0.9632 0.7053 0.146 Uiso 0.50 1 calc PR
N2 N 0.8242(19) 1.0000 0.6667 0.22(3) Uani 1 2 d S
H2A H 0.8419 0.9616 0.7047 0.267 Uiso 0.50 1 calc PR
H2B H 0.8803 1.0384 0.6286 0.267 Uiso 0.50 1 calc PR
C1 C 0.6370(18) 0.9224(17) 0.6112(15) 0.094(7) Uani 1 1 d D
H1C H 0.5819 0.8524 0.6330 0.113 Uiso 1 1 calc R
H1D H 0.6176 0.9306 0.5482 0.113 Uiso 1 1 calc R
C2 C 0.726(2) 0.9206(15) 0.6064(18) 0.136(11) Uani 1 1 d D
H2C H 0.7487 0.9325 0.5418 0.163 Uiso 1 1 calc R
H2D H 0.7096 0.8485 0.6223 0.163 Uiso 1 1 calc R

loop_
_atom_site_aniso_label
_atom_site_aniso_U_11
_atom_site_aniso_U_22
_atom_site_aniso_U_33
_atom_site_aniso_U_23
_atom_site_aniso_U_13
_atom_site_aniso_U_12
Zn1 0.0321(6) 0.0227(6) 0.0204(5) -0.0018(4) -0.0043(4) 0.0145(5)
Zn2 0.0296(6) 0.0186(7) 0.0250(7) -0.0030(6) -0.0015(3) 0.0093(4)
P2 0.0212(11) 0.0194(11) 0.0198(10) -0.0026(9) 0.0035(8) 0.0100(9)
P1 0.0233(12) 0.0255(12) 0.0205(11) -0.0026(9) 0.0026(9) 0.0128(10)
O4 0.030(4) 0.023(3) 0.029(3) -0.002(3) 0.009(3) 0.009(3)
O6 0.045(4) 0.047(4) 0.022(3) -0.004(3) -0.003(3) 0.030(4)
O3 0.040(4) 0.068(5) 0.020(3) -0.011(3) -0.003(3) 0.034(4)
O1 0.039(4) 0.047(5) 0.032(4) -0.002(3) 0.005(3) 0.031(4)
O2 0.054(5) 0.028(4) 0.047(4) -0.003(3) 0.027(4) 0.014(4)
C7 0.022(4) 0.024(4) 0.018(4) 0.002(3) 0.003(3) 0.011(4)
O7 0.038(4) 0.057(5) 0.024(3) -0.001(3) -0.005(3) 0.030(4)
C6 0.030(5) 0.029(5) 0.031(5) -0.002(4) 0.008(4) 0.020(4)
N4 0.042(5) 0.020(4) 0.025(4) -0.004(3) -0.007(3) 0.018(4)
C4 0.041(6) 0.024(5) 0.026(4) -0.004(4) -0.006(4) 0.022(4)
C5 0.071(8) 0.052(7) 0.034(5) -0.019(5) -0.023(6) 0.049(7)
C3 0.063(8) 0.046(7) 0.044(6) -0.026(5) -0.035(6) 0.039(7)
N3 0.036(5) 0.039(5) 0.028(4) -0.010(4) -0.010(4) 0.025(4)
O5 0.027(3) 0.037(4) 0.023(3) 0.005(3) 0.006(3) 0.018(3)
N1 0.097(11) 0.25(4) 0.066(13) 0.075(18) 0.038(9) 0.127(19)
N2 0.17(2) 0.51(8) 0.11(2) -0.11(3) -0.055(17) 0.25(4)
C1 0.098(15) 0.091(15) 0.110(15) -0.029(12) -0.039(13) 0.060(13)
C2 0.15(2) 0.046(10) 0.15(2) -0.005(12) 0.069(19) 0.001(13)

loop_
_atom_type_symbol
_atom_type_description
_atom_type_scat_dispersion_real
_atom_type_scat_dispersion_imag
_atom_type_scat_source
C C 0.0033 0.0016 'International Tables Vol C Tables 4.2.6.8 and 6.1.1.4'
H H 0.0000 0.0000 'International Tables Vol C Tables 4.2.6.8 and 6.1.1.4'
N N 0.0061 0.0033 'International Tables Vol C Tables 4.2.6.8 and 6.1.1.4'
O O 0.0106 0.0060 'International Tables Vol C Tables 4.2.6.8 and 6.1.1.4'
P P 0.1023 0.0942 'International Tables Vol C Tables 4.2.6.8 and 6.1.1.4'
Zn Zn 0.2839 1.4301 'International Tables Vol C Tables 4.2.6.8 and 6.1.1.4'

loop_
_geom_angle_atom_site_label_1
_geom_angle_atom_site_label_2
_geom_angle_atom_site_label_3
_geom_angle
_geom_angle_site_symmetry_1
_geom_angle_site_symmetry_3
O3 Zn1 O5 105.6(3) . 3_665
O3 Zn1 O6 102.2(3) . .
O5 Zn1 O6 109.0(3) 3_665 .
O3 Zn1 N3 114.3(4) . 5_656
O5 Zn1 N3 113.4(3) 3_665 5_656
O6 Zn1 N3 111.5(3) . 5_656
O2 Zn2 O2 112.3(5) . 4_556
O2 Zn2 O4 109.9(3) . 4_556
O2 Zn2 O4 103.5(3) 4_556 4_556
O2 Zn2 O4 103.5(3) . .
O2 Zn2 O4 109.9(3) 4_556 .
O4 Zn2 O4 118.1(4) 4_556 .
O5 P2 O4 110.7(4) . .
O5 P2 O6 112.6(4) . .
O4 P2 O6 112.9(4) . .
O5 P2 C7 105.4(4) . .
O4 P2 C7 107.7(4) . .
O6 P2 C7 107.1(4) . .
O1 P1 O2 112.4(5) . .
O1 P1 O3 111.6(4) . .
O2 P1 O3 112.3(5) . .
O1 P1 C7 108.1(4) . .
O2 P1 C7 106.7(4) . .
O3 P1 C7 105.4(4) . .
P2 O4 Zn2 123.4(4) . .
P2 O6 Zn1 132.2(4) . .
P1 O3 Zn1 126.4(4) . .
P1 O2 Zn2 133.2(5) . .
O7 C7 C6 106.8(8) . .
O7 C7 P1 110.5(6) . .
C6 C7 P1 112.2(6) . .
O7 C7 P2 107.8(6) . .
C6 C7 P2 107.4(6) . .
P1 C7 P2 111.9(5) . .
C7 O7 H7 109.5 . .
N4 C6 C7 116.9(8) . .
N4 C6 H6A 108.1 . .
C7 C6 H6A 108.1 . .
N4 C6 H6B 108.1 . .
C7 C6 H6B 108.1 . .
H6A C6 H6B 107.3 . .
C5 N4 C4 109.6(8) . .
C5 N4 C6 125.6(8) . .
C4 N4 C6 124.7(8) . .
N3 C4 N4 109.7(8) . .
N3 C4 H4 125.2 . .
N4 C4 H4 125.2 . .
N4 C5 C3 106.1(9) . .
N4 C5 H5 127.0 . .
C3 C5 H5 127.0 . .
C5 C3 N3 107.6(10) . .
C5 C3 H3 126.2 . .
N3 C3 H3 126.2 . .
C4 N3 C3 107.1(8) . .
C4 N3 Zn1 129.2(7) . 5_666
C3 N3 Zn1 122.7(7) . 5_666
P2 O5 Zn1 128.0(4) . 2_654
C1 N1 C1 126(2) 4_676 .
C1 N1 H1A 105.8 4_676 .
C1 N1 H1A 105.8 . .
C1 N1 H1B 105.8 4_676 .
C1 N1 H1B 105.8 . .
H1A N1 H1B 106.2 . .
C2 N2 C2 115(3) 4_676 .
C2 N2 H2A 108.6 4_676 .
C2 N2 H2A 108.6 . .
C2 N2 H2B 108.6 4_676 .
C2 N2 H2B 108.6 . .
H2A N2 H2B 107.6 . .
C2 C1 N1 120(2) . .
C2 C1 H1C 107.4 . .
N1 C1 H1C 107.4 . .
C2 C1 H1D 107.4 . .
N1 C1 H1D 107.4 . .
H1C C1 H1D 106.9 . .
C1 C2 N2 120(2) . .
C1 C2 H2C 107.3 . .
N2 C2 H2C 107.3 . .
C1 C2 H2D 107.3 . .
N2 C2 H2D 107.3 . .
H2C C2 H2D 106.9 . .

loop_
_geom_bond_atom_site_label_1
_geom_bond_atom_site_label_2
_geom_bond_distance
_geom_bond_site_symmetry_2
Zn1 O3 1.927(8) .
Zn1 O5 1.948(7) 3_665
Zn1 O6 1.951(6) .
Zn1 N3 1.993(8) 5_656
Zn2 O2 1.921(7) .
Zn2 O2 1.921(7) 4_556
Zn2 O4 1.943(6) 4_556
Zn2 O4 1.943(6) .
P2 O5 1.501(6) .
P2 O4 1.506(7) .
P2 O6 1.512(7) .
P2 C7 1.869(9) .
P1 O1 1.480(7) .
P1 O2 1.516(8) .
P1 O3 1.526(7) .
P1 C7 1.854(9) .
C7 O7 1.439(11) .
C7 C6 1.515(12) .
O7 H7 0.8200 .
C6 N4 1.449(12) .
C6 H6A 0.9700 .
C6 H6B 0.9700 .
N4 C5 1.343(13) .
N4 C4 1.344(12) .
C4 N3 1.310(12) .
C4 H4 0.9300 .
C5 C3 1.376(16) .
C5 H5 0.9300 .
C3 N3 1.394(12) .
C3 H3 0.9300 .
N3 Zn1 1.993(8) 5_666
O5 Zn1 1.948(6) 2_654
N1 C1 1.41(2) 4_676
N1 C1 1.41(2) .
N1 H1A 0.9000 .
N1 H1B 0.9000 .
N2 C2 1.56(3) 4_676
N2 C2 1.56(3) .
N2 H2A 0.9000 .
N2 H2B 0.9000 .
C1 C2 1.29(3) .
C1 H1C 0.9700 .
C1 H1D 0.9700 .
C2 H2C 0.9700 .
C2 H2D 0.9700 .

loop_
_geom_torsion_atom_site_label_1
_geom_torsion_atom_site_label_2
_geom_torsion_atom_site_label_3
_geom_torsion_atom_site_label_4
_geom_torsion
_geom_torsion_site_symmetry_1
_geom_torsion_site_symmetry_4
O5 P2 O4 Zn2 -162.0(4) . .
O6 P2 O4 Zn2 70.8(6) . .
C7 P2 O4 Zn2 -47.2(6) . .
O2 Zn2 O4 P2 16.1(6) . .
O2 Zn2 O4 P2 136.1(5) 4_556 .
O4 Zn2 O4 P2 -105.6(5) 4_556 .
O5 P2 O6 Zn1 136.2(5) . .
O4 P2 O6 Zn1 -97.6(6) . .
C7 P2 O6 Zn1 20.7(7) . .
O3 Zn1 O6 P2 0.0(7) . .
O5 Zn1 O6 P2 -111.5(6) 3_665 .
N3 Zn1 O6 P2 122.5(6) 5_656 .
O1 P1 O3 Zn1 -164.3(5) . .
O2 P1 O3 Zn1 68.5(7) . .
C7 P1 O3 Zn1 -47.3(7) . .
O5 Zn1 O3 P1 129.7(6) 3_665 .
O6 Zn1 O3 P1 15.7(7) . .
N3 Zn1 O3 P1 -104.9(6) 5_656 .
O1 P1 O2 Zn2 138.7(7) . .
O3 P1 O2 Zn2 -94.5(8) . .
C7 P1 O2 Zn2 20.4(9) . .
O2 Zn2 O2 P1 -119.0(9) 4_556 .
O4 Zn2 O2 P1 126.4(7) 4_556 .
O4 Zn2 O2 P1 -0.6(9) . .
O1 P1 C7 O7 -52.7(7) . .
O2 P1 C7 O7 68.3(7) . .
O3 P1 C7 O7 -172.2(6) . .
O1 P1 C7 C6 66.3(7) . .
O2 P1 C7 C6 -172.6(7) . .
O3 P1 C7 C6 -53.1(7) . .
O1 P1 C7 P2 -172.9(5) . .
O2 P1 C7 P2 -51.8(6) . .
O3 P1 C7 P2 67.7(5) . .
O5 P2 C7 O7 64.1(7) . .
O4 P2 C7 O7 -54.1(7) . .
O6 P2 C7 O7 -175.7(6) . .
O5 P2 C7 C6 -50.6(7) . .
O4 P2 C7 C6 -168.9(6) . .
O6 P2 C7 C6 69.5(7) . .
O5 P2 C7 P1 -174.2(4) . .
O4 P2 C7 P1 67.6(5) . .
O6 P2 C7 P1 -54.0(6) . .
O7 C7 C6 N4 63.3(10) . .
P1 C7 C6 N4 -57.9(10) . .
P2 C7 C6 N4 178.8(6) . .
C7 C6 N4 C5 -63.5(13) . .
C7 C6 N4 C4 119.6(10) . .
C5 N4 C4 N3 -0.9(13) . .
C6 N4 C4 N3 176.4(8) . .
C4 N4 C5 C3 1.5(14) . .
C6 N4 C5 C3 -175.8(10) . .
N4 C5 C3 N3 -1.5(15) . .
N4 C4 N3 C3 0.0(12) . .
N4 C4 N3 Zn1 -169.0(7) . 5_666
C5 C3 N3 C4 0.9(14) . .
C5 C3 N3 Zn1 170.8(9) . 5_666
O4 P2 O5 Zn1 -94.5(5) . 2_654
O6 P2 O5 Zn1 32.9(6) . 2_654
C7 P2 O5 Zn1 149.3(5) . 2_654
C1 N1 C1 C2 -2(2) 4_676 .
N1 C1 C2 N2 4(4) . .
C2 N2 C2 C1 -1.9(19) 4_676 .
